data_7201386
loop_
_publ_author_name
'Neumann, Marcus Aurelius'
'Perrin, Marc-Antoine'

_publ_section_title
;
 Can crystal structure prediction guide experimentalists to a new
 polymorph of paracetamol?
;
_journal_issue 11
_journal_name_full CrystEngComm
_journal_page_first 2475
_journal_paper_doi 10.1039/b909819d
_journal_volume 11
_journal_year 2009
_space_group_IT_number 14
_symmetry_cell_setting monoclinic
_symmetry_Int_Tables_number 14
_symmetry_space_group_name_Hall '-P 2ybc'
_symmetry_space_group_name_H-M 'P 1 21/c 1'
_cell_angle_alpha 90.000000
_cell_angle_beta 89.898140
_cell_angle_gamma 90.000000
_cell_length_a 8.624137
_cell_length_b 11.520319
_cell_length_c 15.083153
_cell_volume 1498.551
_cod_data_source_file b909819d.txt
_cod_data_source_block 38
_cod_original_sg_symbol_H-M 'P 2_1/c'
_cod_struct_determination_method theoretical
_cod_database_code 7201386

loop_
_symmetry_equiv_pos_site_id
_symmetry_equiv_pos_as_xyz
1 x,y,z
2 -x,y+1/2,-z+1/2
3 -x,-y,-z
4 x,-y+1/2,z+1/2

loop_
_atom_site_label
_atom_site_type_symbol
_atom_site_fract_x
_atom_site_fract_y
_atom_site_fract_z
C0_0 C -0.571414 0.757311 -0.125638
C1_0 C -0.702302 0.803696 -0.083450
C2_0 C -0.580523 0.646442 -0.163294
N3_0 N -0.438060 0.828521 -0.131082
C4_0 C -0.841065 0.742573 -0.081451
H5_0 H -0.694739 0.887828 -0.050924
C6_0 C -0.719908 0.585505 -0.161497
H7_0 H -0.480235 0.609636 -0.196344
C8_0 C -0.287556 0.795466 -0.131912
H9_0 H -0.459634 0.916260 -0.127300
C10_0 C -0.852322 0.633947 -0.122468
H11_0 H -0.940700 0.778307 -0.046773
H12_0 H -0.727549 0.500571 -0.192694
C13_0 C -0.172383 0.893716 -0.132583
O14_0 O -0.246665 0.691072 -0.130181
O15_0 O -0.989608 0.574314 -0.124924
H16_0 H -0.075657 0.872123 -0.176701
H17_0 H -0.223233 0.976694 -0.152289
H18_0 H -0.125706 0.904432 -0.065339
H19_0 H -1.081892 0.629288 -0.122852
H17_1 H -0.576498 0.871963 -0.323207
C13_1 C -0.672992 0.893722 -0.367246
C8_1 C -0.788171 0.795482 -0.368092
H16_1 H -0.625962 0.904687 -0.434482
H18_1 H -0.723946 0.976630 -0.347351
N3_1 N -0.938663 0.828553 -0.368886
O14_1 O -0.747280 0.691090 -0.369993
C0_1 C -1.071998 0.757379 -0.374475
H9_1 H -0.960195 0.916307 -0.372509
C1_1 C -1.081348 0.646366 -0.337070
C2_1 C -1.202623 0.803934 -0.416556
C4_1 C -1.220717 0.585431 -0.339023
H5_1 H -0.981287 0.609431 -0.304084
C6_1 C -1.341369 0.742817 -0.418705
H7_1 H -1.194862 0.888201 -0.448880
C10_1 C -1.352878 0.634016 -0.377957
H11_1 H -1.228550 0.500367 -0.308032
H12_1 H -1.440783 0.778680 -0.453308
O15_1 O -1.490130 0.574317 -0.375662
H19_1 H -1.582430 0.629272 -0.377541
